data_9014313
loop_
_publ_author_name
'Hendricks, S.'
'Jefferson, M.'
'Mosley, V.'

_publ_section_title
;
 The Crystal Structures of Some Natural and Synthetic Apatite-Like
 Substances
 _cod_database_code 1011242
;
_journal_name_full 'Zeitschrift fur Kristallographie'
_journal_page_first 352
_journal_page_last 369
_journal_volume 81
_journal_year 1932
_chemical_formula_sum 'Ca5 O13 P3'
_chemical_name_mineral Hydroxylapatite
_space_group_IT_number 176
_symmetry_space_group_name_Hall '-P 6c'
_symmetry_space_group_name_H-M 'P 63/m'
_cell_angle_alpha 90
_cell_angle_beta 90
_cell_angle_gamma 120
_cell_length_a 9.40
_cell_length_b 9.40
_cell_length_c 6.93
_cell_formula_units_Z 2
_cell_volume 530.297
_database_code_amcsd 0018108
_exptl_crystal_density_diffrn 3.139
_cod_duplicate_entry 1011242
_cod_original_formula_sum 'Ca5 P3 O13'
_cod_database_code 9014313

loop_
_space_group_symop_operation_xyz
x,y,z
-x+y,-x,1/2-z
x-y,x,1/2+z
y,-x+y,-z
-y,x-y,z
x,y,1/2-z
-x,-y,1/2+z
x-y,x,-z
-x+y,-x,z
-y,x-y,1/2-z
y,-x+y,1/2+z
-x,-y,-z

loop_
_atom_site_label
_atom_site_fract_x
_atom_site_fract_y
_atom_site_fract_z
Ca1 0.33333 0.66667 0.00000
Ca2 0.25000 0.00000 0.25000
P1 0.41700 0.36100 0.25000
O1 0.33333 0.50000 0.25000
O2 0.60000 0.46700 0.25000
O3 0.33333 0.25000 0.06300
O4 0.00000 0.00000 0.25000

loop_
_cod_related_entry_id
_cod_related_entry_database
_cod_related_entry_code
1 AMCSD 0018108
